data_7107711
loop_
_publ_author_name
'Aifeng Lv'
'Yan Li'
'Wan Yue'
'Lang Jiang'
'Huanli Dong'
'Guangyao Zhao'
'Qing Meng'
'Wei Jiang'
'Yudong He'
'Zhibo Li'
'Zhaohui Wang'
'Wenping Hu'

_publ_section_title
;
 High performance n-type single crystalline transistors of naphthalene
 bis(dicarboximide) and their anisotropic transport in crystals
;
_journal_name_full Chem.Commun.
_journal_page_first 5154
_journal_paper_doi 10.1039/c2cc31619f
_journal_volume 48
_journal_year 2012
_chemical_formula_moiety 'C22 H8 F14 N2 O4'
_chemical_formula_sum 'C22 H8 F14 N2 O4'
_chemical_formula_weight 630.30
_chemical_name_systematic
;
?
;
_space_group_IT_number 13
_symmetry_cell_setting monoclinic
_symmetry_space_group_name_Hall '-P 2yc'
_symmetry_space_group_name_H-M 'P 1 2/c 1'
_atom_sites_solution_hydrogens geom
_atom_sites_solution_primary direct
_atom_sites_solution_secondary difmap
_audit_creation_method SHELXL-97
_cell_angle_alpha 90.00
_cell_angle_beta 101.77(3)
_cell_angle_gamma 90.00
_cell_formula_units_Z 4
_cell_length_a 17.379(4)
_cell_length_b 7.7605(16)
_cell_length_c 16.708(3)
_cell_measurement_reflns_used 6024
_cell_measurement_temperature 173(2)
_cell_measurement_theta_max 27.4675
_cell_measurement_theta_min 2.3943
_cell_volume 2206.0(8)
_computing_cell_refinement 'CrystalClear (Rigaku Inc., 2008)'
_computing_data_collection 'CrystalClear (Rigaku Inc., 2008)'
_computing_data_reduction 'CrystalClear (Rigaku Inc., 2008)'
_computing_molecular_graphics
;
Mercury: visualization and analysis of crystal structures, C. F. Macrae,
P. R. Edgington, P. McCabe, E. Pidcock, G. P. Shields, R. Taylor,
M. Towler and J. van de Streek, J. Appl. Cryst., 39, 453-457, 2006.
;
_computing_publication_material 'SHELX-97 (Sheldrick, 2008)'
_computing_structure_refinement 'SHELX-97 (Sheldrick, 2008)'
_computing_structure_solution 'SHELX-97 (Sheldrick, 2008)'
_diffrn_ambient_temperature 173(2)
_diffrn_detector_area_resol_mean 28.5714
_diffrn_measured_fraction_theta_full 0.996
_diffrn_measured_fraction_theta_max 0.996
_diffrn_measurement_device_type 'MM007HF + CCD (Saturn724+)'
_diffrn_measurement_method '\w scans at fixed \c = 45\%'
_diffrn_radiation_monochromator Confocal
_diffrn_radiation_source 'Rotating Anode'
_diffrn_radiation_type MoK\a
_diffrn_radiation_wavelength 0.71073
_diffrn_reflns_av_R_equivalents 0.0633
_diffrn_reflns_av_sigmaI/netI 0.0753
_diffrn_reflns_limit_h_max 22
_diffrn_reflns_limit_h_min -21
_diffrn_reflns_limit_k_max 9
_diffrn_reflns_limit_k_min -10
_diffrn_reflns_limit_l_max 14
_diffrn_reflns_limit_l_min -21
_diffrn_reflns_number 15198
_diffrn_reflns_theta_full 27.51
_diffrn_reflns_theta_max 27.51
_diffrn_reflns_theta_min 2.39
_exptl_absorpt_coefficient_mu 0.208
_exptl_absorpt_correction_T_max 1.0000
_exptl_absorpt_correction_T_min 0.6947
_exptl_absorpt_correction_type multi-scan
_exptl_absorpt_process_details 'CrystalClear (Rigaku Inc., 2008)'
_exptl_crystal_colour Colorless
_exptl_crystal_density_diffrn 1.898
_exptl_crystal_density_method 'not measured'
_exptl_crystal_description plate
_exptl_crystal_F_000 1248
_exptl_crystal_size_max 0.27
_exptl_crystal_size_mid 0.23
_exptl_crystal_size_min 0.05
_refine_diff_density_max 0.423
_refine_diff_density_min -0.357
_refine_diff_density_rms 0.071
_refine_ls_extinction_method none
_refine_ls_goodness_of_fit_ref 1.169
_refine_ls_hydrogen_treatment constr
_refine_ls_matrix_type full
_refine_ls_number_parameters 379
_refine_ls_number_reflns 5038
_refine_ls_number_restraints 0
_refine_ls_restrained_S_all 1.169
_refine_ls_R_factor_all 0.1153
_refine_ls_R_factor_gt 0.0833
_refine_ls_shift/su_max 0.001
_refine_ls_shift/su_mean 0.000
_refine_ls_structure_factor_coef Fsqd
_refine_ls_weighting_details 'calc w=1/[\s^2^(Fo^2^)+(0.0414P)^2^+2.1057P] where P=(Fo^2^+2Fc^2^)/3'
_refine_ls_weighting_scheme calc
_refine_ls_wR_factor_gt 0.1476
_refine_ls_wR_factor_ref 0.1603
_reflns_number_gt 3814
_reflns_number_total 5038
_reflns_threshold_expression >2sigma(I)
_cod_data_source_file c2cc31619f.txt
_cod_data_source_block a
_cod_original_sg_symbol_H-M P2/c
_cod_database_code 7107711

loop_
_symmetry_equiv_pos_as_xyz
'x, y, z'
'-x, y, -z+1/2'
'-x, -y, -z'
'x, -y, z-1/2'

loop_
_atom_site_label
_atom_site_type_symbol
_atom_site_fract_x
_atom_site_fract_y
_atom_site_fract_z
_atom_site_U_iso_or_equiv
_atom_site_adp_type
_atom_site_occupancy
_atom_site_symmetry_multiplicity
_atom_site_calc_flag
_atom_site_refinement_flags
F1 F 0.49286(15) 0.9521(3) 0.34922(16) 0.0636(7) Uani 1 1 d .
F2 F 0.38476(17) 0.9121(4) 0.26291(16) 0.0778(9) Uani 1 1 d .
F3 F 0.41273(19) 0.7558(3) 0.3698(2) 0.0894(11) Uani 1 1 d .
F4 F 0.38286(13) 1.1972(3) 0.35422(13) 0.0478(6) Uani 1 1 d .
F5 F 0.41883(13) 1.0500(3) 0.46591(12) 0.0543(6) Uani 1 1 d .
F6 F 0.25134(12) 0.9737(2) 0.31549(11) 0.0381(5) Uani 1 1 d .
F7 F 0.28844(13) 0.8655(2) 0.43720(12) 0.0386(5) Uani 1 1 d .
F8 F 0.47549(16) 0.4409(4) 0.08354(18) 0.0762(9) Uani 1 1 d .
F9 F 0.39936(15) 0.6473(3) 0.10142(15) 0.0565(7) Uani 1 1 d .
F10 F 0.35948(17) 0.4620(4) 0.00866(15) 0.0708(8) Uani 1 1 d .
F11 F 0.41429(13) 0.4089(3) 0.21952(13) 0.0568(7) Uani 1 1 d .
F12 F 0.38167(14) 0.2066(3) 0.12783(16) 0.0583(7) Uani 1 1 d .
F13 F 0.23908(12) 0.3440(2) 0.07779(11) 0.0382(5) Uani 1 1 d .
F14 F 0.26915(12) 0.2841(2) 0.20744(12) 0.0380(5) Uani 1 1 d .
O1 O 0.24286(14) 1.0531(3) 0.57943(13) 0.0300(5) Uani 1 1 d .
O2 O 0.11602(14) 1.2066(3) 0.32416(13) 0.0339(6) Uani 1 1 d .
O3 O 0.24310(14) 0.5562(3) 0.32799(13) 0.0332(6) Uani 1 1 d .
O4 O 0.12484(14) 0.6085(3) 0.05936(13) 0.0313(5) Uani 1 1 d .
N1 N 0.18037(16) 1.1112(3) 0.44863(15) 0.0251(6) Uani 1 1 d .
N2 N 0.18449(16) 0.5842(3) 0.19352(15) 0.0270(6) Uani 1 1 d .
C1 C 0.4181(3) 0.9109(5) 0.3418(3) 0.0479(10) Uani 1 1 d .
C2 C 0.3778(2) 1.0420(4) 0.3887(2) 0.0330(8) Uani 1 1 d .
C3 C 0.2917(2) 1.0103(4) 0.39230(18) 0.0271(7) Uani 1 1 d .
C4 C 0.25523(19) 1.1609(4) 0.42858(19) 0.0280(7) Uani 1 1 d .
H4B H 0.2916 1.2010 0.4787 0.034 Uiso 1 1 calc R
H4A H 0.2467 1.2573 0.3890 0.034 Uiso 1 1 calc R
C5 C 0.1123(2) 1.1435(4) 0.39019(18) 0.0262(7) Uani 1 1 d .
C6 C 0.03652(19) 1.0959(4) 0.41234(18) 0.0257(7) Uani 1 1 d .
C7 C 0.03626(18) 1.0236(4) 0.49020(17) 0.0239(7) Uani 1 1 d .
C8 C 0.1065(2) 0.9991(4) 0.54858(18) 0.0251(7) Uani 1 1 d .
C9 C 0.1821(2) 1.0547(4) 0.52930(18) 0.0259(7) Uani 1 1 d .
C10 C 0.1043(2) 0.9285(4) 0.62362(18) 0.0287(7) Uani 1 1 d .
H10 H 0.1517 0.9129 0.6628 0.034 Uiso 1 1 calc R
C11 C 0.0326(2) 0.8795(4) 0.64266(18) 0.0284(7) Uani 1 1 d .
H11 H 0.0319 0.8287 0.6942 0.034 Uiso 1 1 calc R
C12 C 0.4021(3) 0.4817(5) 0.0835(3) 0.0461(10) Uani 1 1 d .
C13 C 0.3704(2) 0.3724(4) 0.1456(2) 0.0369(8) Uani 1 1 d .
C14 C 0.2839(2) 0.3976(4) 0.15045(19) 0.0289(7) Uani 1 1 d .
C15 C 0.2617(2) 0.5777(4) 0.17128(19) 0.0295(7) Uani 1 1 d .
H15B H 0.3019 0.6219 0.2174 0.035 Uiso 1 1 calc R
H15A H 0.2614 0.6539 0.1237 0.035 Uiso 1 1 calc R
C16 C 0.1180(2) 0.6003(4) 0.13054(18) 0.0260(7) Uani 1 1 d .
C17 C 0.0409(2) 0.6067(4) 0.15485(17) 0.0243(7) Uani 1 1 d .
C18 C 0.03691(19) 0.6051(4) 0.23910(18) 0.0250(7) Uani 1 1 d .
C19 C 0.1061(2) 0.5998(4) 0.30093(18) 0.0266(7) Uani 1 1 d .
C20 C 0.1832(2) 0.5783(4) 0.27821(18) 0.0274(7) Uani 1 1 d .
C21 C 0.1007(2) 0.6054(4) 0.38220(18) 0.0290(7) Uani 1 1 d .
H21 H 0.1471 0.6053 0.4236 0.035 Uiso 1 1 calc R
C22 C 0.0272(2) 0.6111(4) 0.40383(18) 0.0280(7) Uani 1 1 d .
H22 H 0.0242 0.6181 0.4599 0.034 Uiso 1 1 calc R

loop_
_atom_site_aniso_label
_atom_site_aniso_U_11
_atom_site_aniso_U_22
_atom_site_aniso_U_33
_atom_site_aniso_U_23
_atom_site_aniso_U_13
_atom_site_aniso_U_12
F1 0.0335(16) 0.0809(18) 0.0820(18) -0.0085(14) 0.0251(13) -0.0004(13)
F2 0.060(2) 0.119(2) 0.0582(16) -0.0350(16) 0.0229(14) -0.0062(17)
F3 0.085(2) 0.0457(15) 0.159(3) 0.0102(16) 0.076(2) 0.0182(14)
F4 0.0402(15) 0.0421(12) 0.0627(14) 0.0094(10) 0.0138(11) -0.0086(10)
F5 0.0287(14) 0.0923(18) 0.0362(12) -0.0024(11) -0.0068(9) 0.0036(12)
F6 0.0320(13) 0.0447(11) 0.0342(11) -0.0083(9) -0.0011(9) -0.0022(9)
F7 0.0448(14) 0.0284(10) 0.0462(11) 0.0060(8) 0.0175(10) 0.0026(9)
F8 0.0460(19) 0.0783(18) 0.116(2) 0.0269(16) 0.0442(17) 0.0153(14)
F9 0.0516(17) 0.0414(13) 0.0827(17) 0.0027(11) 0.0279(13) -0.0087(11)
F10 0.086(2) 0.0847(19) 0.0444(14) 0.0010(13) 0.0191(14) -0.0171(16)
F11 0.0283(14) 0.0850(18) 0.0513(14) 0.0175(12) -0.0055(11) -0.0010(12)
F12 0.0471(17) 0.0355(12) 0.0974(19) 0.0118(12) 0.0270(14) 0.0158(11)
F13 0.0343(13) 0.0383(11) 0.0378(11) -0.0084(8) -0.0027(9) 0.0028(9)
F14 0.0360(13) 0.0325(10) 0.0450(11) 0.0088(9) 0.0069(9) -0.0007(9)
O1 0.0230(14) 0.0353(12) 0.0287(12) 0.0014(9) -0.0021(10) -0.0003(10)
O2 0.0356(16) 0.0384(13) 0.0266(11) 0.0056(10) 0.0041(10) -0.0007(11)
O3 0.0252(14) 0.0415(13) 0.0289(12) -0.0009(10) -0.0037(10) -0.0004(11)
O4 0.0322(15) 0.0354(12) 0.0260(11) 0.0024(9) 0.0050(10) 0.0000(10)
N1 0.0219(16) 0.0279(13) 0.0248(13) -0.0012(10) 0.0029(11) -0.0014(11)
N2 0.0236(17) 0.0290(13) 0.0275(13) 0.0011(11) 0.0029(11) -0.0016(11)
C1 0.032(3) 0.059(3) 0.057(3) -0.002(2) 0.0191(19) -0.001(2)
C2 0.027(2) 0.0394(18) 0.0306(17) 0.0053(14) 0.0011(14) -0.0010(15)
C3 0.0243(19) 0.0295(16) 0.0255(15) 0.0037(12) 0.0004(13) -0.0025(14)
C4 0.0226(19) 0.0292(16) 0.0305(16) -0.0007(13) 0.0014(13) -0.0036(13)
C5 0.027(2) 0.0250(15) 0.0249(15) -0.0031(12) 0.0006(13) 0.0004(13)
C6 0.024(2) 0.0281(16) 0.0244(15) -0.0008(12) 0.0028(13) 0.0021(13)
C7 0.0221(18) 0.0234(15) 0.0241(15) -0.0037(11) 0.0001(12) 0.0046(13)
C8 0.0244(19) 0.0244(15) 0.0244(15) -0.0024(12) 0.0000(13) 0.0021(13)
C9 0.024(2) 0.0240(15) 0.0275(16) -0.0047(12) 0.0004(14) 0.0019(13)
C10 0.027(2) 0.0332(17) 0.0229(15) -0.0001(13) -0.0017(13) 0.0045(14)
C11 0.027(2) 0.0359(17) 0.0217(15) 0.0064(13) 0.0038(13) 0.0050(15)
C12 0.039(3) 0.046(2) 0.055(2) 0.0004(18) 0.014(2) 0.0023(19)
C13 0.025(2) 0.0384(19) 0.046(2) 0.0047(16) 0.0026(16) 0.0041(16)
C14 0.027(2) 0.0281(16) 0.0288(16) 0.0026(13) -0.0017(14) -0.0026(14)
C15 0.023(2) 0.0316(17) 0.0326(17) 0.0066(13) 0.0033(14) -0.0038(14)
C16 0.029(2) 0.0202(14) 0.0272(16) 0.0003(12) 0.0020(13) 0.0001(13)
C17 0.0255(19) 0.0214(14) 0.0237(15) 0.0001(11) -0.0003(13) 0.0002(13)
C18 0.028(2) 0.0189(14) 0.0267(15) 0.0007(12) 0.0022(13) 0.0017(12)
C19 0.028(2) 0.0220(15) 0.0273(16) 0.0019(12) -0.0007(13) -0.0002(13)
C20 0.030(2) 0.0223(15) 0.0274(16) -0.0025(12) 0.0003(14) -0.0023(13)
C21 0.025(2) 0.0320(17) 0.0259(16) -0.0009(13) -0.0037(13) -0.0007(14)
C22 0.029(2) 0.0319(16) 0.0224(15) -0.0015(12) 0.0030(13) 0.0002(14)

loop_
_atom_type_symbol
_atom_type_description
_atom_type_scat_dispersion_real
_atom_type_scat_dispersion_imag
_atom_type_scat_source
C C 0.0033 0.0016 'International Tables Vol C Tables 4.2.6.8 and 6.1.1.4'
H H 0.0000 0.0000 'International Tables Vol C Tables 4.2.6.8 and 6.1.1.4'
N N 0.0061 0.0033 'International Tables Vol C Tables 4.2.6.8 and 6.1.1.4'
O O 0.0106 0.0060 'International Tables Vol C Tables 4.2.6.8 and 6.1.1.4'
F F 0.0171 0.0103 'International Tables Vol C Tables 4.2.6.8 and 6.1.1.4'

loop_
_geom_angle_atom_site_label_1
_geom_angle_atom_site_label_2
_geom_angle_atom_site_label_3
_geom_angle
_geom_angle_site_symmetry_1
_geom_angle_site_symmetry_3
C5 N1 C9 125.1(3) . .
C5 N1 C4 117.4(2) . .
C9 N1 C4 117.0(3) . .
C16 N2 C20 124.9(3) . .
C16 N2 C15 118.1(3) . .
C20 N2 C15 116.9(3) . .
F3 C1 F1 109.4(4) . .
F3 C1 F2 108.3(4) . .
F1 C1 F2 108.3(3) . .
F3 C1 C2 110.8(3) . .
F1 C1 C2 109.5(3) . .
F2 C1 C2 110.5(3) . .
F5 C2 F4 107.6(3) . .
F5 C2 C3 107.5(3) . .
F4 C2 C3 108.1(3) . .
F5 C2 C1 108.3(3) . .
F4 C2 C1 107.4(3) . .
C3 C2 C1 117.7(3) . .
F7 C3 F6 106.0(2) . .
F7 C3 C4 110.4(2) . .
F6 C3 C4 111.2(3) . .
F7 C3 C2 107.9(3) . .
F6 C3 C2 108.5(3) . .
C4 C3 C2 112.6(3) . .
N1 C4 C3 110.7(2) . .
N1 C4 H4B 109.5 . .
C3 C4 H4B 109.5 . .
N1 C4 H4A 109.5 . .
C3 C4 H4A 109.5 . .
H4B C4 H4A 108.1 . .
O2 C5 N1 120.8(3) . .
O2 C5 C6 122.5(3) . .
N1 C5 C6 116.7(3) . .
C11 C6 C7 120.3(3) 3_576 .
C11 C6 C5 120.0(3) 3_576 .
C7 C6 C5 119.7(3) . .
C8 C7 C7 119.4(3) . 3_576
C8 C7 C6 121.6(3) . .
C7 C7 C6 119.0(3) 3_576 .
C10 C8 C7 120.1(3) . .
C10 C8 C9 120.4(3) . .
C7 C8 C9 119.4(3) . .
O1 C9 N1 120.7(3) . .
O1 C9 C8 122.4(3) . .
N1 C9 C8 116.9(3) . .
C8 C10 C11 120.5(3) . .
C8 C10 H10 119.7 . .
C11 C10 H10 119.7 . .
C6 C11 C10 120.6(3) 3_576 .
C6 C11 H11 119.7 3_576 .
C10 C11 H11 119.7 . .
F8 C12 F9 108.3(3) . .
F8 C12 F10 109.2(3) . .
F9 C12 F10 106.6(3) . .
F8 C12 C13 110.5(3) . .
F9 C12 C13 110.6(3) . .
F10 C12 C13 111.5(3) . .
F11 C13 F12 108.9(3) . .
F11 C13 C12 107.0(3) . .
F12 C13 C12 107.1(3) . .
F11 C13 C14 107.6(3) . .
F12 C13 C14 108.8(3) . .
C12 C13 C14 117.3(3) . .
F14 C14 F13 105.7(2) . .
F14 C14 C15 110.2(3) . .
F13 C14 C15 111.2(3) . .
F14 C14 C13 106.4(3) . .
F13 C14 C13 107.5(3) . .
C15 C14 C13 115.4(3) . .
N2 C15 C14 112.3(3) . .
N2 C15 H15B 109.1 . .
C14 C15 H15B 109.1 . .
N2 C15 H15A 109.1 . .
C14 C15 H15A 109.1 . .
H15B C15 H15A 107.9 . .
O4 C16 N2 120.4(3) . .
O4 C16 C17 122.7(3) . .
N2 C16 C17 116.9(3) . .
C22 C17 C18 119.8(3) 2 .
C22 C17 C16 120.1(3) 2 .
C18 C17 C16 120.1(3) . .
C18 C18 C19 119.7(3) 2 .
C18 C18 C17 119.2(4) 2 .
C19 C18 C17 121.1(3) . .
C21 C19 C18 119.9(3) . .
C21 C19 C20 120.3(3) . .
C18 C19 C20 119.7(3) . .
O3 C20 N2 120.4(3) . .
O3 C20 C19 122.7(3) . .
N2 C20 C19 116.9(3) . .
C19 C21 C22 120.3(3) . .
C19 C21 H21 119.8 . .
C22 C21 H21 119.8 . .
C17 C22 C21 120.9(3) 2 .
C17 C22 H22 119.5 2 .
C21 C22 H22 119.5 . .

loop_
_geom_bond_atom_site_label_1
_geom_bond_atom_site_label_2
_geom_bond_distance
_geom_bond_site_symmetry_2
F1 C1 1.319(5) .
F2 C1 1.327(5) .
F3 C1 1.302(5) .
F4 C2 1.346(4) .
F5 C2 1.342(4) .
F6 C3 1.361(4) .
F7 C3 1.359(3) .
F8 C12 1.314(5) .
F9 C12 1.323(4) .
F10 C12 1.326(5) .
F11 C13 1.343(4) .
F12 C13 1.343(4) .
F13 C14 1.366(4) .
F14 C14 1.359(3) .
O1 C9 1.207(4) .
O2 C5 1.221(3) .
O3 C20 1.205(4) .
O4 C16 1.221(3) .
N1 C5 1.394(4) .
N1 C9 1.412(4) .
N1 C4 1.460(4) .
N2 C16 1.401(4) .
N2 C20 1.421(4) .
N2 C15 1.465(4) .
C1 C2 1.536(5) .
C2 C3 1.530(5) .
C3 C4 1.514(4) .
C4 H4B 0.9900 .
C4 H4A 0.9900 .
C5 C6 1.486(4) .
C6 C11 1.369(4) 3_576
C6 C7 1.418(4) .
C7 C8 1.412(4) .
C7 C7 1.414(6) 3_576
C8 C10 1.376(4) .
C8 C9 1.479(5) .
C10 C11 1.399(5) .
C10 H10 0.9500 .
C11 C6 1.369(4) 3_576
C11 H11 0.9500 .
C12 C13 1.527(5) .
C13 C14 1.536(5) .
C14 C15 1.509(4) .
C15 H15B 0.9900 .
C15 H15A 0.9900 .
C16 C17 1.478(5) .
C17 C22 1.375(4) 2
C17 C18 1.423(4) .
C18 C18 1.403(6) 2
C18 C19 1.417(4) .
C19 C21 1.381(4) .
C19 C20 1.475(5) .
C21 C22 1.397(4) .
C21 H21 0.9500 .
C22 C17 1.375(4) 2
C22 H22 0.9500 .

loop_
_geom_torsion_atom_site_label_1
_geom_torsion_atom_site_label_2
_geom_torsion_atom_site_label_3
_geom_torsion_atom_site_label_4
_geom_torsion
_geom_torsion_site_symmetry_1
_geom_torsion_site_symmetry_4
F3 C1 C2 F5 66.7(4) . .
F1 C1 C2 F5 -54.0(4) . .
F2 C1 C2 F5 -173.2(3) . .
F3 C1 C2 F4 -177.5(3) . .
F1 C1 C2 F4 61.8(4) . .
F2 C1 C2 F4 -57.4(4) . .
F3 C1 C2 C3 -55.4(5) . .
F1 C1 C2 C3 -176.1(3) . .
F2 C1 C2 C3 64.7(4) . .
F5 C2 C3 F7 -55.7(3) . .
F4 C2 C3 F7 -171.6(2) . .
C1 C2 C3 F7 66.7(4) . .
F5 C2 C3 F6 -170.2(2) . .
F4 C2 C3 F6 74.0(3) . .
C1 C2 C3 F6 -47.7(4) . .
F5 C2 C3 C4 66.4(3) . .
F4 C2 C3 C4 -49.5(3) . .
C1 C2 C3 C4 -171.2(3) . .
C5 N1 C4 C3 -94.2(3) . .
C9 N1 C4 C3 93.6(3) . .
F7 C3 C4 N1 -46.0(3) . .
F6 C3 C4 N1 71.4(3) . .
C2 C3 C4 N1 -166.7(3) . .
C9 N1 C5 O2 173.5(3) . .
C4 N1 C5 O2 2.0(4) . .
C9 N1 C5 C6 -7.1(4) . .
C4 N1 C5 C6 -178.6(2) . .
O2 C5 C6 C11 0.8(5) . 3_576
N1 C5 C6 C11 -178.6(3) . 3_576
O2 C5 C6 C7 -179.8(3) . .
N1 C5 C6 C7 0.8(4) . .
C11 C6 C7 C8 -179.1(3) 3_576 .
C5 C6 C7 C8 1.5(4) . .
C11 C6 C7 C7 0.5(5) 3_576 3_576
C5 C6 C7 C7 -178.9(3) . 3_576
C7 C7 C8 C10 0.5(5) 3_576 .
C6 C7 C8 C10 -180.0(3) . .
C7 C7 C8 C9 -177.6(3) 3_576 .
C6 C7 C8 C9 1.9(4) . .
C5 N1 C9 O1 -169.4(3) . .
C4 N1 C9 O1 2.1(4) . .
C5 N1 C9 C8 10.4(4) . .
C4 N1 C9 C8 -178.0(2) . .
C10 C8 C9 O1 -5.7(5) . .
C7 C8 C9 O1 172.4(3) . .
C10 C8 C9 N1 174.4(3) . .
C7 C8 C9 N1 -7.4(4) . .
C7 C8 C10 C11 0.4(5) . .
C9 C8 C10 C11 178.5(3) . .
C8 C10 C11 C6 -1.3(5) . 3_576
F8 C12 C13 F11 62.0(4) . .
F9 C12 C13 F11 -57.9(4) . .
F10 C12 C13 F11 -176.4(3) . .
F8 C12 C13 F12 -54.6(4) . .
F9 C12 C13 F12 -174.5(3) . .
F10 C12 C13 F12 67.0(4) . .
F8 C12 C13 C14 -177.1(3) . .
F9 C12 C13 C14 63.0(5) . .
F10 C12 C13 C14 -55.5(4) . .
F11 C13 C14 F14 -61.2(3) . .
F12 C13 C14 F14 56.6(3) . .
C12 C13 C14 F14 178.2(3) . .
F11 C13 C14 F13 -174.1(2) . .
F12 C13 C14 F13 -56.3(3) . .
C12 C13 C14 F13 65.4(4) . .
F11 C13 C14 C15 61.3(4) . .
F12 C13 C14 C15 179.1(3) . .
C12 C13 C14 C15 -59.3(4) . .
C16 N2 C15 C14 -85.8(3) . .
C20 N2 C15 C14 95.9(3) . .
F14 C14 C15 N2 -46.3(4) . .
F13 C14 C15 N2 70.6(3) . .
C13 C14 C15 N2 -166.7(3) . .
C20 N2 C16 O4 178.2(3) . .
C15 N2 C16 O4 0.1(4) . .
C20 N2 C16 C17 -1.8(4) . .
C15 N2 C16 C17 -179.9(3) . .
O4 C16 C17 C22 4.3(4) . 2
N2 C16 C17 C22 -175.7(3) . 2
O4 C16 C17 C18 -176.9(3) . .
N2 C16 C17 C18 3.1(4) . .
C22 C17 C18 C18 1.1(3) 2 2
C16 C17 C18 C18 -177.76(19) . 2
C22 C17 C18 C19 179.7(3) 2 .
C16 C17 C18 C19 0.9(4) . .
C18 C18 C19 C21 -4.0(3) 2 .
C17 C18 C19 C21 177.4(3) . .
C18 C18 C19 C20 172.52(19) 2 .
C17 C18 C19 C20 -6.1(4) . .
C16 N2 C20 O3 176.6(3) . .
C15 N2 C20 O3 -5.3(4) . .
C16 N2 C20 C19 -3.2(4) . .
C15 N2 C20 C19 174.9(3) . .
C21 C19 C20 O3 3.8(5) . .
C18 C19 C20 O3 -172.6(3) . .
C21 C19 C20 N2 -176.3(3) . .
C18 C19 C20 N2 7.2(4) . .
C18 C19 C21 C22 1.9(5) . .
C20 C19 C21 C22 -174.6(3) . .
C19 C21 C22 C17 1.7(5) . 2
